data_7700105
loop_
_publ_author_name
'M\;aczka, Miros\/law'
'Collings, Ines E.'
'Leite, Fabio Furtado'
'Paraguassu, Waldeci'

_publ_section_title
;
 Raman and single-crystal X-ray diffraction evidence of pressure-induced
 phase transitions in a perovskite-like framework of
 [(C<sub>3</sub>H<sub>7</sub>)<sub>4</sub>N]
 [Mn(N(CN)<sub>2</sub>)<sub>3</sub>].
;
_journal_issue 25
_journal_name_full 'Dalton transactions (Cambridge, England : 2003)'
_journal_page_first 9072
_journal_page_last 9078
_journal_paper_doi 10.1039/c9dt01648a
_journal_volume 48
_journal_year 2019
_chemical_formula_moiety 'C18 H28 Mn N10'
_chemical_formula_sum 'C18 H28 Mn N10'
_chemical_formula_weight 439.44
_space_group_crystal_system tetragonal
_space_group_IT_number 114
_space_group_name_Hall 'P -4 2n'
_space_group_name_H-M_alt 'P -4 21 c'
_symmetry_space_group_name_Hall 'P -4 2n'
_symmetry_space_group_name_H-M 'P -4 21 c'
_atom_sites_solution_hydrogens geom
_audit_creation_method SHELXL-2018/3
_audit_update_record
;
2019-05-13 deposited with the CCDC.    2019-05-20 downloaded from the CCDC.
;
_cell_angle_alpha 90
_cell_angle_beta 90
_cell_angle_gamma 90
_cell_formula_units_Z 8
_cell_length_a 16.2894(5)
_cell_length_b 16.2894(5)
_cell_length_c 17.4199(5)
_cell_measurement_reflns_used 755
_cell_measurement_temperature 293(2)
_cell_measurement_theta_max 14.5030
_cell_measurement_theta_min 1.6910
_cell_volume 4622.3(2)
_computing_cell_refinement 'CrysAlisPro (Agilent Technologies, 2013)'
_computing_data_collection 'ESRF SPEC OSCILLATION Macro'
_computing_data_reduction 'CrysAlisPro (Agilent Technologies, 2013)'
_computing_molecular_graphics 'SHELXLE-2011 (Huebschle, 2011)'
_computing_publication_material CrystalMaker
_computing_structure_refinement 'SHELXL-2016/6 (Sheldrick, 2016)'
_computing_structure_solution 'SHELXT 2014/5 (Sheldrick, 2014)'
_diffrn_ambient_pressure '0 GPa'
_diffrn_ambient_temperature 293(2)
_diffrn_detector_area_resol_mean 7
_diffrn_measured_fraction_theta_full 0.795
_diffrn_measured_fraction_theta_max 0.793
_diffrn_measurement_device_type 'ID15B beamline, ESRF'
_diffrn_measurement_method 'omega scans'
_diffrn_radiation_type synchrotron
_diffrn_radiation_wavelength 0.41112
_diffrn_reflns_av_R_equivalents 0.0650
_diffrn_reflns_av_unetI/netI 0.0702
_diffrn_reflns_Laue_measured_fraction_full 0.795
_diffrn_reflns_Laue_measured_fraction_max 0.793
_diffrn_reflns_limit_h_max 8
_diffrn_reflns_limit_h_min -8
_diffrn_reflns_limit_k_max 19
_diffrn_reflns_limit_k_min -19
_diffrn_reflns_limit_l_max 20
_diffrn_reflns_limit_l_min -20
_diffrn_reflns_number 9148
_diffrn_reflns_point_group_measured_fraction_full 0.770
_diffrn_reflns_point_group_measured_fraction_max 0.766
_diffrn_reflns_theta_full 14.281
_diffrn_reflns_theta_max 14.334
_diffrn_reflns_theta_min 1.534
_diffrn_source synchrotron
_exptl_absorpt_coefficient_mu 0.142
_exptl_absorpt_correction_T_max 1.00000
_exptl_absorpt_correction_T_min 0.86429
_exptl_absorpt_correction_type multi-scan
_exptl_absorpt_process_details
;
CrysAlisPro 1.171.39.46 (Rigaku Oxford Diffraction, 2018)
Empirical absorption correction using spherical harmonics,
 implemented in SCALE3 ABSPACK scaling algorithm.
;
_exptl_crystal_colour colourless
_exptl_crystal_density_diffrn 1.263
_exptl_crystal_description block
_exptl_crystal_F_000 1848
_exptl_crystal_size_max 0.080
_exptl_crystal_size_mid 0.060
_exptl_crystal_size_min 0.050
_refine_diff_density_max 0.317
_refine_diff_density_min -0.377
_refine_diff_density_rms 0.051
_refine_ls_abs_structure_details
;
 Flack x determined using 809 quotients [(I+)-(I-)]/[(I+)+(I-)]
 (Parsons, Flack and Wagner, Acta Cryst. B69 (2013) 249-259).
;
_refine_ls_abs_structure_Flack 0.06(9)
_refine_ls_extinction_method none
_refine_ls_goodness_of_fit_ref 1.135
_refine_ls_hydrogen_treatment constr
_refine_ls_matrix_type full
_refine_ls_number_parameters 257
_refine_ls_number_reflns 3255
_refine_ls_number_restraints 9
_refine_ls_restrained_S_all 1.134
_refine_ls_R_factor_all 0.0851
_refine_ls_R_factor_gt 0.0648
_refine_ls_shift/su_max 0.001
_refine_ls_shift/su_mean 0.000
_refine_ls_structure_factor_coef Fsqd
_refine_ls_weighting_details 'w=1/[\s^2^(Fo^2^)+(0.0810P)^2^+3.1237P] where P=(Fo^2^+2Fc^2^)/3'
_refine_ls_weighting_scheme calc
_refine_ls_wR_factor_gt 0.1649
_refine_ls_wR_factor_ref 0.1999
_reflns_Friedel_coverage 0.742
_reflns_Friedel_fraction_full 0.738
_reflns_Friedel_fraction_max 0.734
_reflns_number_gt 2428
_reflns_number_total 3255
_reflns_threshold_expression 'I > 2\s(I)'
_cod_data_source_file c9dt01648a2.cif
_cod_data_source_block TPrAMndca_c1_p0
_cod_depositor_comments 'Adding full bibliography for 7700105--7700107.cif.'
_cod_original_cell_volume 4622.3(3)
_cod_database_code 7700105
_shelx_shelxl_version_number 2018/3
_shelx_space_group_comment
;
The symmetry employed for this shelxl refinement is uniquely defined
by the following loop, which should always be used as a source of
symmetry information in preference to the above space-group names.
They are only intended as comments.
;

loop_
_space_group_symop_operation_xyz
'x, y, z'
'-x, -y, z'
'y, -x, -z'
'-y, x, -z'
'-x+1/2, y+1/2, -z+1/2'
'x+1/2, -y+1/2, -z+1/2'
'-y+1/2, -x+1/2, z+1/2'
'y+1/2, x+1/2, z+1/2'

loop_
_atom_site_label
_atom_site_type_symbol
_atom_site_fract_x
_atom_site_fract_y
_atom_site_fract_z
_atom_site_U_iso_or_equiv
_atom_site_adp_type
_atom_site_occupancy
_atom_site_site_symmetry_order
_atom_site_calc_flag
_atom_site_refinement_flags_posn
_atom_site_refinement_flags_adp
_atom_site_refinement_flags_occupancy
_atom_site_disorder_assembly
_atom_site_disorder_group
Mn1 Mn 0.73901(7) 0.72676(7) 0.71881(5) 0.0492(4) Uani 1 1 d . . . . .
C1 C 0.6528(5) 0.5416(5) 0.7217(5) 0.0595(19) Uani 1 1 d . U . . .
N1 N 0.6751(5) 0.6064(4) 0.7101(4) 0.0690(19) Uani 1 1 d . U . . .
C2 C 0.6635(6) 0.4063(5) 0.7520(5) 0.0582(19) Uani 1 1 d . U . . .
N2A N 0.6202(12) 0.4733(11) 0.7536(9) 0.069(4) Uiso 0.5 1 d . . P A 1
N2B N 0.6210(10) 0.4677(9) 0.7200(9) 0.061(3) Uiso 0.5 1 d . . P A 2
N3 N 0.6941(5) 0.3458(4) 0.7664(4) 0.0668(19) Uani 1 1 d . U . . .
C3 C 0.7692(8) 0.7652(7) 0.5377(4) 0.098(4) Uani 1 1 d . U . . .
C4 C 0.7853(9) 0.7860(7) 0.4078(4) 0.096(4) Uani 1 1 d . U . . .
N4 N 0.7545(7) 0.7388(6) 0.5933(4) 0.093(3) Uani 1 1 d . U . . .
N5A N 0.8201(14) 0.7934(15) 0.4798(10) 0.089(5) Uiso 0.5 1 d . . P B 1
N5B N 0.7738(13) 0.8246(11) 0.4802(9) 0.079(4) Uiso 0.5 1 d . . P B 2
C5 C 0.5609(6) 0.8268(6) 0.7186(6) 0.074(2) Uani 1 1 d . U . . .
N6 N 0.7804(5) 0.7745(5) 0.3457(3) 0.070(2) Uani 1 1 d . U . . .
C6 C 0.4243(6) 0.8513(6) 0.7494(5) 0.067(2) Uani 1 1 d . U . . .
N7 N 0.6208(5) 0.7944(5) 0.7120(5) 0.075(2) Uani 1 1 d . U . . .
N8A N 0.4998(14) 0.8804(13) 0.7409(10) 0.083(5) Uiso 0.5 1 d . . P C 1
N8B N 0.4909(11) 0.8679(11) 0.7054(9) 0.070(4) Uiso 0.5 1 d . . P C 2
N9 N 0.3612(5) 0.8370(5) 0.7715(5) 0.073(2) Uani 1 1 d . U . . .
N10 N 0.500000 0.500000 0.500000 0.064(5) Uani 1 4 d S T P . .
C7 C 0.5227(8) 0.4293(7) 0.5529(6) 0.083(3) Uani 1 1 d . U . . .
H7A H 0.563196 0.449140 0.589302 0.100 Uiso 1 1 calc R U . . .
H7B H 0.474195 0.414322 0.582024 0.100 Uiso 1 1 calc R U . . .
C8 C 0.5561(10) 0.3528(9) 0.5162(8) 0.113(4) Uani 1 1 d . U . . .
H8A H 0.606865 0.365574 0.489665 0.135 Uiso 1 1 calc R U . . .
H8B H 0.517107 0.332527 0.478565 0.135 Uiso 1 1 calc R U . . .
C9 C 0.5718(12) 0.2872(9) 0.5756(9) 0.140(6) Uani 1 1 d . U . . .
H9A H 0.521970 0.275806 0.602966 0.210 Uiso 1 1 calc R U . . .
H9B H 0.612983 0.305906 0.610929 0.210 Uiso 1 1 calc R U . . .
H9C H 0.590567 0.238078 0.550625 0.210 Uiso 1 1 calc R U . . .
N11 N 1.000000 1.000000 0.500000 0.048(4) Uani 1 4 d S T P . .
C10A C 0.9272(14) 1.0283(12) 0.4522(10) 0.063(4) Uiso 0.5 1 d . . P D 1
H10A H 0.880985 1.038277 0.486088 0.076 Uiso 0.5 1 calc R U P D 1
H10B H 0.941052 1.079939 0.427653 0.076 Uiso 0.5 1 calc R U P D 1
C11B C 0.9022(18) 0.9686(18) 0.3926(13) 0.096(7) Uiso 0.5 1 d . . P D 1
H11C H 0.897542 0.914219 0.414714 0.115 Uiso 0.5 1 calc R U P D 1
H11D H 0.943028 0.966829 0.352048 0.115 Uiso 0.5 1 calc R U P D 1
C10B C 0.9289(14) 0.9729(13) 0.4516(10) 0.068(4) Uiso 0.5 1 d . . P D 2
H10C H 0.947000 0.926966 0.420519 0.081 Uiso 0.5 1 calc R U P D 2
H10D H 0.886476 0.952587 0.485759 0.081 Uiso 0.5 1 calc R U P D 2
C11A C 0.892(2) 1.0336(19) 0.4005(15) 0.103(7) Uiso 0.5 1 d . . P D 2
H11A H 0.931730 1.051567 0.362987 0.124 Uiso 0.5 1 calc R U P D 2
H11B H 0.874560 1.081069 0.430109 0.124 Uiso 0.5 1 calc R U P D 2
C12 C 0.8162(9) 0.9967(9) 0.3586(7) 0.122(5) Uani 1 1 d . . . . .
H12A H 0.815691 1.055293 0.352715 0.183 Uiso 1 1 calc R U . D 1
H12B H 0.773106 0.980477 0.392947 0.183 Uiso 1 1 calc R U . D 1
H12C H 0.807840 0.971264 0.309463 0.183 Uiso 1 1 calc R U . D 1
N12 N 1.000000 0.500000 0.5059(5) 0.068(3) Uani 1 2 d S T P . .
C13A C 0.9376(17) 0.472(2) 0.5703(16) 0.097(8) Uiso 0.5 1 d . . P E 1
H13A H 0.961217 0.425133 0.595923 0.117 Uiso 0.5 1 calc R U P E 1
H13B H 0.935013 0.516260 0.607860 0.117 Uiso 0.5 1 calc R U P E 1
C14A C 0.853(2) 0.451(3) 0.5499(19) 0.136(11) Uiso 0.5 1 d . . P E 1
H14A H 0.848733 0.397940 0.525367 0.163 Uiso 0.5 1 calc R U P E 1
H14B H 0.826635 0.492946 0.518933 0.163 Uiso 0.5 1 calc R U P E 1
C15A C 0.8214(17) 0.4508(17) 0.6402(11) 0.090(6) Uiso 0.5 1 d . . P E 1
H15A H 0.764221 0.465073 0.641962 0.135 Uiso 0.5 1 calc R U P E 1
H15B H 0.852450 0.490010 0.669314 0.135 Uiso 0.5 1 calc R U P E 1
H15C H 0.828948 0.397044 0.661673 0.135 Uiso 0.5 1 calc R U P E 1
C13B C 0.9175(15) 0.5026(17) 0.5404(13) 0.080(5) Uiso 0.5 1 d . . P E 2
H13C H 0.877007 0.495405 0.500154 0.096 Uiso 0.5 1 calc R U P E 2
H13D H 0.908959 0.556380 0.562905 0.096 Uiso 0.5 1 calc R U P E 2
C14B C 0.903(2) 0.437(2) 0.6030(18) 0.127(10) Uiso 0.5 1 d . . P E 2
H14C H 0.924224 0.453984 0.652401 0.152 Uiso 0.5 1 calc R U P E 2
H14D H 0.927798 0.384503 0.589001 0.152 Uiso 0.5 1 calc R U P E 2
C15B C 0.7945(18) 0.4301(19) 0.6038(15) 0.105(7) Uiso 0.5 1 d . . P E 2
H15D H 0.771611 0.484318 0.606735 0.157 Uiso 0.5 1 calc R U P E 2
H15E H 0.777040 0.398701 0.647518 0.157 Uiso 0.5 1 calc R U P E 2
H15F H 0.775965 0.403769 0.557656 0.157 Uiso 0.5 1 calc R U P E 2
C16A C 1.0300(14) 0.4192(13) 0.4754(11) 0.068(5) Uiso 0.5 1 d . . P E 1
H16A H 1.037842 0.381615 0.517990 0.082 Uiso 0.5 1 calc R U P E 1
H16B H 1.082762 0.427237 0.450790 0.082 Uiso 0.5 1 calc R U P E 1
C17A C 0.9713(17) 0.3814(17) 0.4187(14) 0.099(7) Uiso 0.5 1 d . . P E 1
H17A H 0.965532 0.417552 0.374794 0.119 Uiso 0.5 1 calc R U P E 1
H17B H 0.917776 0.375532 0.442460 0.119 Uiso 0.5 1 calc R U P E 1
C16B C 0.9926(17) 0.4390(13) 0.4401(11) 0.077(5) Uiso 0.5 1 d . . P E 2
H16C H 1.029251 0.456304 0.399315 0.093 Uiso 0.5 1 calc R U P E 2
H16D H 0.937065 0.441769 0.420174 0.093 Uiso 0.5 1 calc R U P E 2
C17B C 1.012(2) 0.3491(18) 0.4593(15) 0.113(9) Uiso 0.5 1 d . . P E 2
H17C H 1.067590 0.344921 0.478120 0.135 Uiso 0.5 1 calc R U P E 2
H17D H 0.975133 0.330475 0.499577 0.135 Uiso 0.5 1 calc R U P E 2
C18 C 1.0020(11) 0.2961(8) 0.3913(6) 0.119(5) Uani 1 1 d . . . . .
H18A H 1.026707 0.301335 0.341528 0.178 Uiso 1 1 calc R U . E 1
H18B H 0.956405 0.258852 0.388421 0.178 Uiso 1 1 calc R U . E 1
H18C H 1.041768 0.275325 0.427020 0.178 Uiso 1 1 calc R U . E 1

loop_
_atom_site_aniso_label
_atom_site_aniso_U_11
_atom_site_aniso_U_22
_atom_site_aniso_U_33
_atom_site_aniso_U_23
_atom_site_aniso_U_13
_atom_site_aniso_U_12
Mn1 0.0553(6) 0.0535(6) 0.0388(5) 0.0043(5) 0.0008(5) -0.0061(8)
C1 0.055(4) 0.049(4) 0.075(4) -0.002(4) -0.007(4) -0.001(5)
N1 0.069(5) 0.053(3) 0.086(4) 0.001(4) -0.002(4) -0.002(5)
C2 0.051(4) 0.053(4) 0.071(4) 0.001(4) 0.008(4) 0.004(6)
N3 0.059(4) 0.048(3) 0.093(5) 0.005(4) 0.015(4) 0.015(5)
C3 0.146(10) 0.114(8) 0.036(4) 0.002(4) 0.010(5) -0.038(14)
C4 0.149(11) 0.100(7) 0.039(4) 0.001(4) 0.002(5) -0.044(11)
N4 0.125(7) 0.113(6) 0.042(3) 0.009(4) 0.004(4) -0.030(9)
C5 0.058(5) 0.064(5) 0.098(6) 0.015(6) 0.000(5) -0.005(6)
N6 0.082(5) 0.087(5) 0.041(3) 0.002(3) 0.005(3) -0.004(7)
C6 0.060(5) 0.051(5) 0.089(5) 0.008(4) 0.010(5) 0.004(6)
N7 0.054(4) 0.071(5) 0.100(5) 0.013(5) 0.007(4) 0.001(5)
N9 0.055(4) 0.062(4) 0.102(5) 0.026(4) 0.001(4) 0.006(5)
N10 0.074(8) 0.074(8) 0.044(7) 0.000 0.000 0.000
C7 0.089(7) 0.080(6) 0.080(5) 0.008(5) -0.001(6) 0.011(7)
C8 0.106(9) 0.109(9) 0.123(8) -0.004(7) -0.003(8) 0.031(12)
C9 0.137(13) 0.096(8) 0.186(14) 0.030(10) -0.027(12) 0.021(12)
N11 0.051(5) 0.051(5) 0.043(6) 0.000 0.000 0.000
C12 0.136(11) 0.095(8) 0.135(8) 0.015(8) -0.087(9) -0.014(11)
N12 0.069(8) 0.083(9) 0.051(5) 0.000 0.000 0.016(8)
C18 0.122(10) 0.102(9) 0.132(9) -0.054(8) -0.001(9) -0.024(12)

loop_
_atom_type_symbol
_atom_type_description
_atom_type_scat_dispersion_real
_atom_type_scat_dispersion_imag
_atom_type_scat_source
C C -0.0001 0.0005 'International Tables Vol C Tables 4.2.6.8 and 6.1.1.4'
H H 0.0000 0.0000 'International Tables Vol C Tables 4.2.6.8 and 6.1.1.4'
N N 0.0006 0.0010 'International Tables Vol C Tables 4.2.6.8 and 6.1.1.4'
Mn Mn 0.1790 0.2615 'International Tables Vol C Tables 4.2.6.8 and 6.1.1.4'

loop_
_geom_angle_atom_site_label_1
_geom_angle_atom_site_label_2
_geom_angle_atom_site_label_3
_geom_angle
_geom_angle_site_symmetry_1
_geom_angle_site_symmetry_3
N4 Mn1 N7 90.1(3) . .
N4 Mn1 N1 93.7(3) . .
N7 Mn1 N1 91.6(3) . .
N4 Mn1 N6 177.7(4) . 7_665
N7 Mn1 N6 89.6(3) . 7_665
N1 Mn1 N6 88.6(3) . 7_665
N4 Mn1 N3 88.9(3) . 5_656
N7 Mn1 N3 89.9(3) . 5_656
N1 Mn1 N3 177.0(3) . 5_656
N6 Mn1 N3 88.8(3) 7_665 5_656
N4 Mn1 N9 90.8(4) . 6_566
N7 Mn1 N9 177.5(3) . 6_566
N1 Mn1 N9 90.7(3) . 6_566
N6 Mn1 N9 89.4(3) 7_665 6_566
N3 Mn1 N9 87.7(3) 5_656 6_566
N1 C1 N2B 167.7(13) . .
N1 C1 N2A 164.7(12) . .
C1 N1 Mn1 163.3(8) . .
N3 C2 N2A 164.8(11) . .
N3 C2 N2B 165.9(11) . .
C2 N2A C1 118.0(14) . .
C1 N2B C2 118.1(13) . .
C2 N3 Mn1 173.3(7) . 5_646
N4 C3 N5A 155.9(16) . .
N4 C3 N5B 158.0(14) . .
N6 C4 N5A 159.5(17) . .
N6 C4 N5B 159.6(15) . .
C3 N4 Mn1 160.4(10) . .
C4 N5A C3 112.7(17) . .
C3 N5B C4 109.8(14) . .
N7 C5 N8B 164.1(14) . .
N7 C5 N8A 163.7(14) . .
C4 N6 Mn1 175.7(10) . 7_664
N9 C6 N8A 164.0(14) . .
N9 C6 N8B 165.7(13) . .
C5 N7 Mn1 170.9(10) . .
C6 N8A C5 118.3(16) . .
C5 N8B C6 119.0(13) . .
C6 N9 Mn1 158.6(10) . 6_466
C7 N10 C7 111.6(4) . 3_566
C7 N10 C7 105.4(8) . 2_665
C7 N10 C7 111.6(4) 3_566 2_665
C7 N10 C7 111.6(4) . 4_656
C7 N10 C7 105.4(8) 3_566 4_656
C7 N10 C7 111.6(4) 2_665 4_656
C8 C7 N10 117.2(8) . .
C8 C7 H7A 108.0 . .
N10 C7 H7A 108.0 . .
C8 C7 H7B 108.0 . .
N10 C7 H7B 108.0 . .
H7A C7 H7B 107.2 . .
C7 C8 C9 110.9(11) . .
C7 C8 H8A 109.5 . .
C9 C8 H8A 109.5 . .
C7 C8 H8B 109.5 . .
C9 C8 H8B 109.5 . .
H8A C8 H8B 108.1 . .
C8 C9 H9A 109.5 . .
C8 C9 H9B 109.5 . .
H9A C9 H9B 109.5 . .
C8 C9 H9C 109.5 . .
H9A C9 H9C 109.5 . .
H9B C9 H9C 109.5 . .
C10B N11 C10B 108.4(8) . 3_576
C10B N11 C10B 111.6(16) . 2_775
C10B N11 C10B 108.4(8) 3_576 2_775
C10B N11 C10A 140.5(9) . 3_576
C10B N11 C10A 34.8(9) 3_576 3_576
C10B N11 C10A 81.0(8) 2_775 3_576
C10B N11 C10A 101.9(9) 4_756 3_576
C10A N11 C10A 107.4(7) . 3_576
C10A N11 C10A 107.4(7) . 4_756
C10A N11 C10A 113.6(14) 3_576 4_756
C10B N11 C10A 101.9(9) . 2_775
C10B N11 C10A 140.5(9) 3_576 2_775
C10B N11 C10A 34.8(9) 2_775 2_775
C10B N11 C10A 81.0(8) 4_756 2_775
C10A N11 C10A 113.6(14) . 2_775
C10A N11 C10A 107.4(7) 3_576 2_775
C10A N11 C10A 107.4(7) 4_756 2_775
C11B C10A N11 113.5(17) . .
C11B C10A H10A 108.9 . .
N11 C10A H10A 108.9 . .
C11B C10A H10B 108.9 . .
N11 C10A H10B 108.9 . .
H10A C10A H10B 107.7 . .
C10A C11B C12 108(2) . .
C10A C11B H11C 110.0 . .
C12 C11B H11C 110.0 . .
C10A C11B H11D 110.0 . .
C12 C11B H11D 110.0 . .
H11C C11B H11D 108.4 . .
C11A C10B N11 117.7(18) . .
C11A C10B H10C 107.9 . .
N11 C10B H10C 107.9 . .
C11A C10B H10D 107.9 . .
N11 C10B H10D 107.9 . .
H10C C10B H10D 107.2 . .
C10B C11A C12 111(2) . .
C10B C11A H11A 109.5 . .
C12 C11A H11A 109.5 . .
C10B C11A H11B 109.5 . .
C12 C11A H11B 109.5 . .
H11A C11A H11B 108.1 . .
C11B C12 H12A 109.5 . .
C11B C12 H12B 109.5 . .
H12A C12 H12B 109.5 . .
C11B C12 H12C 109.5 . .
H12A C12 H12C 109.5 . .
H12B C12 H12C 109.5 . .
C13B N12 C13B 131.8(19) 2_765 .
C16A N12 C16A 138.6(16) . 2_765
C13B N12 C16B 111.2(15) 2_765 .
C13B N12 C16B 104.7(14) . .
C13B N12 C16B 104.7(14) 2_765 2_765
C13B N12 C16B 111.2(15) . 2_765
C16A N12 C16B 106.3(13) . 2_765
C16A N12 C16B 35.6(9) 2_765 2_765
C16B N12 C16B 82.3(16) . 2_765
C16A N12 C13A 102.2(14) . .
C16A N12 C13A 106.9(15) 2_765 .
C16A N12 C13A 106.9(15) . 2_765
C16A N12 C13A 102.2(14) 2_765 2_765
C13A N12 C13A 89(2) . 2_765
C14A C13A N12 120(2) . .
C14A C13A H13A 107.3 . .
N12 C13A H13A 107.3 . .
C14A C13A H13B 107.3 . .
N12 C13A H13B 107.3 . .
H13A C13A H13B 106.9 . .
C13A C14A C15A 94(2) . .
C13A C14A H14A 113.0 . .
C15A C14A H14A 113.0 . .
C13A C14A H14B 113.0 . .
C15A C14A H14B 113.0 . .
H14A C14A H14B 110.4 . .
C14A C15A H15A 109.5 . .
C14A C15A H15B 109.5 . .
H15A C15A H15B 109.5 . .
C14A C15A H15C 109.5 . .
H15A C15A H15C 109.5 . .
H15B C15A H15C 109.5 . .
N12 C13B C14B 114(2) . .
N12 C13B H13C 108.8 . .
C14B C13B H13C 108.8 . .
N12 C13B H13D 108.8 . .
C14B C13B H13D 108.8 . .
H13C C13B H13D 107.6 . .
C13B C14B C15B 101(2) . .
C13B C14B H14C 111.5 . .
C15B C14B H14C 111.5 . .
C13B C14B H14D 111.5 . .
C15B C14B H14D 111.5 . .
H14C C14B H14D 109.3 . .
C14B C15B H15D 109.5 . .
C14B C15B H15E 109.5 . .
H15D C15B H15E 109.5 . .
C14B C15B H15F 109.5 . .
H15D C15B H15F 109.5 . .
H15E C15B H15F 109.5 . .
N12 C16A C17A 112.6(18) . .
N12 C16A H16A 109.1 . .
C17A C16A H16A 109.1 . .
N12 C16A H16B 109.1 . .
C17A C16A H16B 109.1 . .
H16A C16A H16B 107.8 . .
C16A C17A C18 111(2) . .
C16A C17A H17A 109.4 . .
C18 C17A H17A 109.4 . .
C16A C17A H17B 109.4 . .
C18 C17A H17B 109.4 . .
H17A C17A H17B 108.0 . .
N12 C16B C17B 116.3(18) . .
N12 C16B C16B 48.8(8) . 2_765
C17B C16B C16B 157(3) . 2_765
N12 C16B H16C 108.2 . .
C17B C16B H16C 108.2 . .
C16B C16B H16C 68.7 2_765 .
N12 C16B H16D 108.2 . .
C17B C16B H16D 108.2 . .
C16B C16B H16D 93.8 2_765 .
H16C C16B H16D 107.4 . .
C18 C17B C16B 111(2) . .
C18 C17B H17C 109.4 . .
C16B C17B H17C 109.4 . .
C18 C17B H17D 109.4 . .
C16B C17B H17D 109.4 . .
H17C C17B H17D 108.0 . .
C17A C18 H18A 109.5 . .
C17A C18 H18B 109.5 . .
H18A C18 H18B 109.5 . .
C17A C18 H18C 109.5 . .
H18A C18 H18C 109.5 . .
H18B C18 H18C 109.5 . .

loop_
_geom_bond_atom_site_label_1
_geom_bond_atom_site_label_2
_geom_bond_distance
_geom_bond_site_symmetry_2
Mn1 N4 2.210(6) .
Mn1 N7 2.222(8) .
Mn1 N1 2.224(8) .
Mn1 N6 2.224(6) 7_665
Mn1 N3 2.239(7) 5_656
Mn1 N9 2.252(8) 6_566
C1 N1 1.134(11) .
C1 N2B 1.312(17) .
C1 N2A 1.353(19) .
C2 N3 1.134(10) .
C2 N2A 1.299(19) .
C2 N2B 1.338(17) .
C3 N4 1.086(11) .
C3 N5A 1.38(2) .
C3 N5B 1.394(19) .
C4 N6 1.101(10) .
C4 N5A 1.38(2) .
C4 N5B 1.421(18) .
C5 N7 1.116(11) .
C5 N8B 1.34(2) .
C5 N8A 1.38(2) .
C6 N9 1.122(11) .
C6 N8A 1.33(2) .
C6 N8B 1.35(2) .
N10 C7 1.521(10) .
N10 C7 1.521(10) 3_566
N10 C7 1.521(10) 2_665
N10 C7 1.521(10) 4_656
C7 C8 1.503(17) .
C7 H7A 0.9700 .
C7 H7B 0.9700 .
C8 C9 1.510(18) .
C8 H8A 0.9700 .
C8 H8B 0.9700 .
C9 H9A 0.9600 .
C9 H9B 0.9600 .
C9 H9C 0.9600 .
N11 C10B 1.50(2) .
N11 C10B 1.50(2) 3_576
N11 C10B 1.50(2) 2_775
N11 C10B 1.50(2) 4_756
N11 C10A 1.52(2) .
N11 C10A 1.52(2) 3_576
N11 C10A 1.52(2) 4_756
N11 C10A 1.52(2) 2_775
C10A C11B 1.48(3) .
C10A H10A 0.9700 .
C10A H10B 0.9700 .
C11B C12 1.59(3) .
C11B H11C 0.9700 .
C11B H11D 0.9700 .
C10B C11A 1.46(3) .
C10B H10C 0.9700 .
C10B H10D 0.9700 .
C11A C12 1.55(3) .
C11A H11A 0.9700 .
C11A H11B 0.9700 .
C12 H12A 0.9600 .
C12 H12B 0.9600 .
C12 H12C 0.9600 .
N12 C13B 1.47(2) 2_765
N12 C13B 1.47(2) .
N12 C16A 1.50(2) .
N12 C16A 1.50(2) 2_765
N12 C16B 1.52(2) .
N12 C16B 1.52(2) 2_765
N12 C13A 1.58(3) .
N12 C13A 1.58(3) 2_765
C13A C14A 1.46(4) .
C13A H13A 0.9700 .
C13A H13B 0.9700 .
C14A C15A 1.66(4) .
C14A H14A 0.9700 .
C14A H14B 0.9700 .
C15A H15A 0.9600 .
C15A H15B 0.9600 .
C15A H15C 0.9600 .
C13B C14B 1.55(4) .
C13B H13C 0.9700 .
C13B H13D 0.9700 .
C14B C15B 1.77(4) .
C14B H14C 0.9700 .
C14B H14D 0.9700 .
C15B H15D 0.9600 .
C15B H15E 0.9600 .
C15B H15F 0.9600 .
C16A C17A 1.51(3) .
C16A H16A 0.9700 .
C16A H16B 0.9700 .
C17A C18 1.55(3) .
C17A H17A 0.9700 .
C17A H17B 0.9700 .
C16B C17B 1.53(4) .
C16B C16B 2.00(4) 2_765
C16B H16C 0.9700 .
C16B H16D 0.9700 .
C17B C18 1.47(3) .
C17B H17C 0.9700 .
C17B H17D 0.9700 .
C18 H18A 0.9600 .
C18 H18B 0.9600 .
C18 H18C 0.9600 .
